data_7061916
loop_
_publ_author_name
'Li, Duo-Fu'
'Zhao, Peng-Ju'
'Deng, Xiang-Hong'
'Wu, Yao-Zhen'
'He, Xiao-Li'
'Liu, Dong-Sheng'
'Li, Yong-Xiu'
'Sui, Yan'

_publ_section_title
;
 A new organic--inorganic hybrid perovskite ferroelectric
 [ClCH2CH2N(CH3)3][PbBr3] and Its PVDF matrix-assisted highly-oriented
 flexible ferroelectric films
;
_journal_issue 40
_journal_name_full 'New Journal of Chemistry'
_journal_page_first 19391
_journal_page_last 19400
_journal_paper_doi 10.1039/D2NJ03613D
_journal_volume 46
_journal_year 2022
_chemical_formula_moiety 'C5 H13 Br3 Cl N Pb'
_chemical_formula_sum 'C5 H13 Br3 Cl N Pb'
_chemical_formula_weight 569.53
_space_group_crystal_system monoclinic
_space_group_IT_number 9
_space_group_name_Hall 'C -2yc'
_space_group_name_H-M_alt 'C 1 c 1'
_atom_sites_solution_hydrogens geom
_audit_creation_method SHELXL-2014
_audit_update_record
;
2022-07-09 deposited with the CCDC.	2022-09-20 downloaded from the CCDC.
;
_cell_angle_alpha 90
_cell_angle_beta 96.332(6)
_cell_angle_gamma 90
_cell_formula_units_Z 4
_cell_length_a 9.0521(5)
_cell_length_b 17.6601(11)
_cell_length_c 8.1063(5)
_cell_measurement_reflns_used 1773
_cell_measurement_temperature 328.00(10)
_cell_measurement_theta_max 4.6050
_cell_measurement_theta_min 4.6050
_cell_volume 1287.98(13)
_computing_cell_refinement 'CrysAlisPro 1.171.40.53 (Rigaku OD, 2019)'
_computing_data_collection 'CrysAlisPro 1.171.40.53 (Rigaku OD, 2019)'
_computing_data_reduction 'CrysAlisPro 1.171.40.53 (Rigaku OD, 2019)'
_computing_structure_refinement 'SHELXL-2014 (Sheldrick, 2014)'
_diffrn_ambient_temperature 328.00(10)
_diffrn_measured_fraction_theta_full 0.998
_diffrn_measured_fraction_theta_max 0.998
_diffrn_measurement_device_type 'SuperNova, Single source at offset/far, EosS2'
_diffrn_radiation_type MoK\a
_diffrn_radiation_wavelength 0.71073
_diffrn_reflns_av_R_equivalents 0.0241
_diffrn_reflns_av_unetI/netI 0.0334
_diffrn_reflns_Laue_measured_fraction_full 0.998
_diffrn_reflns_Laue_measured_fraction_max 0.998
_diffrn_reflns_limit_h_max 7
_diffrn_reflns_limit_h_min -10
_diffrn_reflns_limit_k_max 21
_diffrn_reflns_limit_k_min -18
_diffrn_reflns_limit_l_max 8
_diffrn_reflns_limit_l_min -9
_diffrn_reflns_number 2667
_diffrn_reflns_point_group_measured_fraction_full 0.690
_diffrn_reflns_point_group_measured_fraction_max 0.686
_diffrn_reflns_theta_full 25.242
_diffrn_reflns_theta_max 25.498
_diffrn_reflns_theta_min 3.404
_diffrn_source 'micro-focus sealed X-ray tube'
_exptl_absorpt_coefficient_mu 22.567
_exptl_absorpt_correction_T_max 1.00000
_exptl_absorpt_correction_T_min 0.50546
_exptl_absorpt_correction_type multi-scan
_exptl_absorpt_process_details
;
CrysAlisPro 1.171.40.53 (Rigaku Oxford Diffraction, 2019)
Empirical absorption correction using spherical harmonics,
 implemented in SCALE3 ABSPACK scaling algorithm.
;
_exptl_crystal_colour colorless
_exptl_crystal_density_diffrn 2.937
_exptl_crystal_description block
_exptl_crystal_F_000 1016
_refine_diff_density_max 0.864
_refine_diff_density_min -0.808
_refine_diff_density_rms 0.142
_refine_ls_abs_structure_details
;
 Flack x determined using 419 quotients [(I+)-(I-)]/[(I+)+(I-)]
 (Parsons, Flack and Wagner, Acta Cryst. B69 (2013) 249-259).
;
_refine_ls_abs_structure_Flack 0.002(11)
_refine_ls_extinction_coef 0.00390(17)
_refine_ls_extinction_expression Fc^*^=kFc[1+0.001xFc^2^\l^3^/sin(2\q)]^-1/4^
_refine_ls_extinction_method SHELXL
_refine_ls_goodness_of_fit_ref 1.123
_refine_ls_hydrogen_treatment constr
_refine_ls_matrix_type full
_refine_ls_number_parameters 104
_refine_ls_number_reflns 1634
_refine_ls_number_restraints 2
_refine_ls_restrained_S_all 1.122
_refine_ls_R_factor_all 0.0260
_refine_ls_R_factor_gt 0.0242
_refine_ls_shift/su_max 0.000
_refine_ls_shift/su_mean 0.000
_refine_ls_structure_factor_coef Fsqd
_refine_ls_weighting_details 'w=1/[\s^2^(Fo^2^)+(0.0252P)^2^+2.7775P] where P=(Fo^2^+2Fc^2^)/3'
_refine_ls_weighting_scheme calc
_refine_ls_wR_factor_gt 0.0597
_refine_ls_wR_factor_ref 0.0602
_reflns_Friedel_coverage 0.369
_reflns_Friedel_fraction_full 0.379
_reflns_Friedel_fraction_max 0.371
_reflns_number_gt 1563
_reflns_number_total 1634
_reflns_threshold_expression 'I > 2\s(I)'
_cod_data_source_file d2nj03613d2.cif
_cod_data_source_block 1
_cod_depositor_comments 'Adding full bibliography for 7061914--7061917.cif.'
_cod_original_sg_symbol_H-M 'C c'
_cod_database_code 7061916
_shelx_space_group_comment
;
The symmetry employed for this shelxl refinement is uniquely defined
by the following loop, which should always be used as a source of
symmetry information in preference to the above space-group names.
They are only intended as comments.
;
_shelxl_version_number 2014-3

loop_
_space_group_symop_operation_xyz
'x, y, z'
'x, -y, z+1/2'
'x+1/2, y+1/2, z'
'x+1/2, -y+1/2, z+1/2'

loop_
_atom_site_label
_atom_site_type_symbol
_atom_site_fract_x
_atom_site_fract_y
_atom_site_fract_z
_atom_site_U_iso_or_equiv
_atom_site_adp_type
_atom_site_occupancy
_atom_site_site_symmetry_order
_atom_site_calc_flag
_atom_site_refinement_flags_posn
_atom_site_refinement_flags_adp
_atom_site_refinement_flags_occupancy
_atom_site_disorder_assembly
_atom_site_disorder_group
Br1 Br 0.95021(18) 0.06260(10) 0.80893(18) 0.0586(5) Uani 1 1 d . . . . .
Br2 Br 0.73964(16) -0.13145(7) 0.70912(16) 0.0448(4) Uani 1 1 d . . . . .
Br3 Br 0.49807(17) 0.04917(9) 0.75159(17) 0.0505(4) Uani 1 1 d . . . . .
C1 C 0.794(2) 0.6291(9) 0.079(2) 0.069(5) Uani 1 1 d . . . . .
H1A H 0.7809 0.5847 0.0085 0.083 Uiso 1 1 calc R U . . .
H1B H 0.8957 0.6292 0.1302 0.083 Uiso 1 1 calc R U . . .
C2 C 0.6916(17) 0.6218(7) 0.2150(16) 0.047(4) Uani 1 1 d . . . . .
H2A H 0.5896 0.6255 0.1646 0.056 Uiso 1 1 calc R U . . .
H2B H 0.7046 0.5717 0.2636 0.056 Uiso 1 1 calc R U . . .
C3 C 0.6456(19) 0.6470(11) 0.4975(18) 0.069(5) Uani 1 1 d . . . . .
H3A H 0.6936 0.6001 0.5305 0.103 Uiso 1 1 calc R U . . .
H3B H 0.5418 0.6381 0.4655 0.103 Uiso 1 1 calc R U . . .
H3C H 0.6572 0.6820 0.5886 0.103 Uiso 1 1 calc R U . . .
C4 C 0.8751(19) 0.6968(12) 0.408(2) 0.086(6) Uani 1 1 d . . . . .
H4A H 0.8815 0.7327 0.4971 0.129 Uiso 1 1 calc R U . . .
H4B H 0.9208 0.7177 0.3165 0.129 Uiso 1 1 calc R U . . .
H4C H 0.9255 0.6510 0.4447 0.129 Uiso 1 1 calc R U . . .
C5 C 0.6366(18) 0.7526(10) 0.3060(19) 0.063(4) Uani 1 1 d . . . . .
H5A H 0.5317 0.7435 0.2842 0.095 Uiso 1 1 calc R U . . .
H5B H 0.6730 0.7729 0.2083 0.095 Uiso 1 1 calc R U . . .
H5C H 0.6548 0.7882 0.3955 0.095 Uiso 1 1 calc R U . . .
Cl1 Cl 0.7656(5) 0.7102(3) -0.0467(5) 0.0678(12) Uani 1 1 d . . . . .
N1 N 0.7152(12) 0.6797(6) 0.3528(13) 0.040(3) Uani 1 1 d . . . . .
Pb1 Pb 0.73169(12) 0.00293(3) 0.51472(12) 0.03642(18) Uani 1 1 d . . . . .

loop_
_atom_site_aniso_label
_atom_site_aniso_U_11
_atom_site_aniso_U_22
_atom_site_aniso_U_33
_atom_site_aniso_U_23
_atom_site_aniso_U_13
_atom_site_aniso_U_12
Br1 0.0494(11) 0.0795(11) 0.0482(9) -0.0062(8) 0.0108(8) -0.0260(9)
Br2 0.0533(8) 0.0364(6) 0.0443(8) 0.0041(5) 0.0030(7) 0.0032(6)
Br3 0.0458(10) 0.0599(9) 0.0458(9) -0.0061(7) 0.0052(7) 0.0155(8)
C1 0.092(15) 0.056(9) 0.067(12) 0.001(8) 0.038(11) 0.012(9)
C2 0.061(11) 0.036(7) 0.045(9) 0.002(6) 0.016(7) -0.002(6)
C3 0.055(10) 0.109(14) 0.040(9) 0.015(9) -0.001(8) -0.013(10)
C4 0.047(10) 0.126(16) 0.078(14) -0.008(12) -0.024(9) -0.016(11)
C5 0.065(11) 0.064(10) 0.060(11) -0.006(8) 0.003(8) 0.021(8)
Cl1 0.076(3) 0.080(3) 0.050(2) 0.016(2) 0.018(2) -0.002(2)
N1 0.031(6) 0.052(7) 0.035(6) 0.001(5) -0.009(5) 0.000(5)
Pb1 0.0396(3) 0.0396(3) 0.0302(3) 0.0014(2) 0.00417(17) 0.0010(2)

loop_
_atom_type_symbol
_atom_type_description
_atom_type_scat_dispersion_real
_atom_type_scat_dispersion_imag
_atom_type_scat_source
Br Br -0.2901 2.4595 'International Tables Vol C Tables 4.2.6.8 and 6.1.1.4'
C C 0.0033 0.0016 'International Tables Vol C Tables 4.2.6.8 and 6.1.1.4'
Cl Cl 0.1484 0.1585 'International Tables Vol C Tables 4.2.6.8 and 6.1.1.4'
N N 0.0061 0.0033 'International Tables Vol C Tables 4.2.6.8 and 6.1.1.4'
Pb Pb -3.3944 10.1111 'International Tables Vol C Tables 4.2.6.8 and 6.1.1.4'
H H 0.0000 0.0000 'International Tables Vol C Tables 4.2.6.8 and 6.1.1.4'

loop_
_geom_angle_atom_site_label_1
_geom_angle_atom_site_label_2
_geom_angle_atom_site_label_3
_geom_angle
_geom_angle_site_symmetry_1
_geom_angle_site_symmetry_3
_geom_angle_publ_flag
Pb1 Br1 Pb1 83.78(5) 2 . ?
Pb1 Br3 Pb1 83.33(5) 2 . ?
C2 C1 Cl1 115.4(12) . . ?
C2 C1 H1A 108.4 . . ?
Cl1 C1 H1A 108.4 . . ?
C2 C1 H1B 108.4 . . ?
Cl1 C1 H1B 108.4 . . ?
H1A C1 H1B 107.5 . . ?
N1 C2 C1 115.5(12) . . ?
N1 C2 H2A 108.4 . . ?
C1 C2 H2A 108.4 . . ?
N1 C2 H2B 108.4 . . ?
C1 C2 H2B 108.4 . . ?
H2A C2 H2B 107.5 . . ?
N1 C3 H3A 109.5 . . ?
N1 C3 H3B 109.5 . . ?
H3A C3 H3B 109.5 . . ?
N1 C3 H3C 109.5 . . ?
H3A C3 H3C 109.5 . . ?
H3B C3 H3C 109.5 . . ?
N1 C4 H4A 109.5 . . ?
N1 C4 H4B 109.5 . . ?
H4A C4 H4B 109.5 . . ?
N1 C4 H4C 109.5 . . ?
H4A C4 H4C 109.5 . . ?
H4B C4 H4C 109.5 . . ?
N1 C5 H5A 109.5 . . ?
N1 C5 H5B 109.5 . . ?
H5A C5 H5B 109.5 . . ?
N1 C5 H5C 109.5 . . ?
H5A C5 H5C 109.5 . . ?
H5B C5 H5C 109.5 . . ?
C4 N1 C5 108.5(12) . . ?
C4 N1 C3 108.6(12) . . ?
C5 N1 C3 107.4(12) . . ?
C4 N1 C2 114.1(12) . . ?
C5 N1 C2 111.7(10) . . ?
C3 N1 C2 106.2(11) . . ?
Br2 Pb1 Br1 90.48(5) . 2_554 ?
Br2 Pb1 Br3 96.41(5) . 2_554 ?
Br1 Pb1 Br3 86.64(5) 2_554 2_554 ?
Br2 Pb1 Br1 83.27(5) . . ?
Br1 Pb1 Br1 99.01(7) 2_554 . ?
Br3 Pb1 Br1 174.34(6) 2_554 . ?
Br2 Pb1 Br3 81.65(5) . . ?
Br1 Pb1 Br3 171.98(5) 2_554 . ?
Br3 Pb1 Br3 92.62(6) 2_554 . ?
Br1 Pb1 Br3 81.73(5) . . ?

loop_
_geom_bond_atom_site_label_1
_geom_bond_atom_site_label_2
_geom_bond_distance
_geom_bond_site_symmetry_2
_geom_bond_publ_flag
Br1 Pb1 2.9602(19) 2 ?
Br1 Pb1 3.1098(19) . ?
Br2 Pb1 2.8451(14) . ?
Br3 Pb1 2.9789(19) 2 ?
Br3 Pb1 3.1180(18) . ?
C1 C2 1.52(2) . ?
C1 Cl1 1.760(16) . ?
C1 H1A 0.9700 . ?
C1 H1B 0.9700 . ?
C2 N1 1.513(16) . ?
C2 H2A 0.9700 . ?
C2 H2B 0.9700 . ?
C3 N1 1.506(18) . ?
C3 H3A 0.9600 . ?
C3 H3B 0.9600 . ?
C3 H3C 0.9600 . ?
C4 N1 1.497(19) . ?
C4 H4A 0.9600 . ?
C4 H4B 0.9600 . ?
C4 H4C 0.9600 . ?
C5 N1 1.499(18) . ?
C5 H5A 0.9600 . ?
C5 H5B 0.9600 . ?
C5 H5C 0.9600 . ?
Pb1 Br1 2.9602(19) 2_554 ?
Pb1 Br3 2.9788(19) 2_554 ?
